data_4508521
loop_
_publ_author_name
'Mahmudov, Kamran T.'
'Guedes da Silva, M. F\'atima C.'
'Kirillov, Alexander M.'
'Kopylovich, Maximilian N.'
'Mizar, Archana'
'Pombeiro, Armando J. L.'

_publ_section_title
;
 Structural Versatility of Alkali Metal Coordination Polymers Driven by
 Arylhydrazones of \b-Diketones
;
_journal_issue 11
_journal_name_full 'Crystal Growth &amp; Design'
_journal_page_first 5076
_journal_paper_doi 10.1021/cg401238h
_journal_volume 13
_journal_year 2013
_chemical_formula_sum 'C11 H13 N2 Na O6 S'
_chemical_formula_weight 324.28
_chemical_name_systematic
; 
 ? 
;
_space_group_IT_number 2
_symmetry_cell_setting triclinic
_symmetry_Int_Tables_number 2
_symmetry_space_group_name_Hall '-P 1'
_symmetry_space_group_name_H-M 'P -1'
_atom_sites_solution_hydrogens geom
_atom_sites_solution_primary direct
_atom_sites_solution_secondary difmap
_audit_creation_method SHELXL-97
_cell_angle_alpha 77.413(2)
_cell_angle_beta 73.8140(10)
_cell_angle_gamma 67.829(2)
_cell_formula_units_Z 6
_cell_length_a 10.8622(5)
_cell_length_b 11.5477(6)
_cell_length_c 18.5728(9)
_cell_measurement_reflns_used 4717
_cell_measurement_temperature 150(2)
_cell_measurement_theta_max 26.41
_cell_measurement_theta_min 2.72
_cell_volume 2055.17(18)
_computing_molecular_graphics 'Ortep-3 for Windows (Farrugia, 1997)'
_computing_publication_material 'WinGX publication routines (Farrugia, 1999)'
_computing_structure_refinement 'SHELXL-97 (Sheldrick, 2008)'
_computing_structure_solution 'SIR97 (Giacovazzo et al, 1997)'
_diffrn_ambient_temperature 150(2)
_diffrn_measured_fraction_theta_full 0.991
_diffrn_measured_fraction_theta_max 0.991
_diffrn_measurement_device_type 'Bruker APEX-II CCD'
_diffrn_measurement_method '\f and \w scans'
_diffrn_radiation_monochromator graphite
_diffrn_radiation_source 'fine-focus sealed tube'
_diffrn_radiation_type MoK\a
_diffrn_radiation_wavelength 0.71069
_diffrn_reflns_av_R_equivalents 0.0418
_diffrn_reflns_av_sigmaI/netI 0.0663
_diffrn_reflns_limit_h_max 13
_diffrn_reflns_limit_h_min -13
_diffrn_reflns_limit_k_max 14
_diffrn_reflns_limit_k_min -14
_diffrn_reflns_limit_l_max 23
_diffrn_reflns_limit_l_min -23
_diffrn_reflns_number 17218
_diffrn_reflns_theta_full 26.41
_diffrn_reflns_theta_max 26.41
_diffrn_reflns_theta_min 2.07
_exptl_absorpt_coefficient_mu 0.297
_exptl_absorpt_correction_T_max 0.9624
_exptl_absorpt_correction_T_min 0.8830
_exptl_absorpt_correction_type multi-scan
_exptl_absorpt_process_details sadabs
_exptl_crystal_colour colourless
_exptl_crystal_density_diffrn 1.572
_exptl_crystal_density_method 'not measured'
_exptl_crystal_description prism
_exptl_crystal_F_000 1008
_exptl_crystal_size_max 0.43
_exptl_crystal_size_mid 0.33
_exptl_crystal_size_min 0.13
_refine_diff_density_max 0.383
_refine_diff_density_min -0.436
_refine_diff_density_rms 0.066
_refine_ls_extinction_method none
_refine_ls_goodness_of_fit_ref 1.008
_refine_ls_hydrogen_treatment constr
_refine_ls_matrix_type full
_refine_ls_number_parameters 574
_refine_ls_number_reflns 8389
_refine_ls_number_restraints 0
_refine_ls_restrained_S_all 1.008
_refine_ls_R_factor_all 0.0720
_refine_ls_R_factor_gt 0.0443
_refine_ls_shift/su_max 0.001
_refine_ls_shift/su_mean 0.000
_refine_ls_structure_factor_coef Fsqd
_refine_ls_weighting_details 'calc w=1/[\s^2^(Fo^2^)+(0.0400P)^2^+0.8263P] where P=(Fo^2^+2Fc^2^)/3'
_refine_ls_weighting_scheme calc
_refine_ls_wR_factor_gt 0.0940
_refine_ls_wR_factor_ref 0.1055
_reflns_number_gt 6030
_reflns_number_total 8389
_reflns_threshold_expression >2sigma(I)
_cod_data_source_file cg401238h_si_002.cif
_cod_data_source_block Compound1
_cod_original_cell_volume 2055.17(17)
_cod_database_code 4508521

loop_
_symmetry_equiv_pos_as_xyz
'x, y, z'
'-x, -y, -z'

loop_
_atom_site_label
_atom_site_type_symbol
_atom_site_fract_x
_atom_site_fract_y
_atom_site_fract_z
_atom_site_U_iso_or_equiv
_atom_site_adp_type
_atom_site_occupancy
_atom_site_symmetry_multiplicity
_atom_site_calc_flag
_atom_site_refinement_flags
C1 C 0.5586(2) 0.8519(3) 0.73070(14) 0.0183(5) Uani 1 1 d .
C2 C 0.5530(3) 0.9604(3) 0.75453(16) 0.0242(6) Uani 1 1 d .
H2 H 0.5655 1.0291 0.7181 0.029 Uiso 1 1 calc R
C3 C 0.5292(3) 0.9692(3) 0.83072(16) 0.0279(7) Uani 1 1 d .
H3 H 0.5265 1.0430 0.8467 0.033 Uiso 1 1 calc R
C4 C 0.5095(3) 0.8689(3) 0.88320(16) 0.0253(6) Uani 1 1 d .
H4 H 0.4931 0.8745 0.9355 0.030 Uiso 1 1 calc R
C5 C 0.5133(3) 0.7605(3) 0.86089(14) 0.0219(6) Uani 1 1 d .
H5 H 0.4991 0.6928 0.8977 0.026 Uiso 1 1 calc R
C6 C 0.5381(2) 0.7514(2) 0.78427(14) 0.0168(5) Uani 1 1 d .
C7 C 0.5168(4) 0.3726(3) 0.93756(17) 0.0537(10) Uani 1 1 d .
H7A H 0.4678 0.3226 0.9756 0.081 Uiso 1 1 calc R
H7B H 0.4641 0.4625 0.9390 0.081 Uiso 1 1 calc R
H7C H 0.6059 0.3547 0.9484 0.081 Uiso 1 1 calc R
C8 C 0.5360(3) 0.3390(3) 0.86027(15) 0.0248(6) Uani 1 1 d .
C9 C 0.5421(2) 0.4379(2) 0.79404(14) 0.0180(5) Uani 1 1 d .
C10 C 0.5543(2) 0.4171(3) 0.71571(14) 0.0190(6) Uani 1 1 d .
C11 C 0.5671(3) 0.2933(3) 0.69721(15) 0.0251(6) Uani 1 1 d .
H11A H 0.5689 0.3005 0.6434 0.038 Uiso 1 1 calc R
H11B H 0.4892 0.2687 0.7275 0.038 Uiso 1 1 calc R
H11C H 0.6516 0.2294 0.7086 0.038 Uiso 1 1 calc R
C21 C 0.2321(2) 0.4558(2) 0.69341(13) 0.0154(5) Uani 1 1 d .
C22 C 0.2404(2) 0.3395(2) 0.67952(14) 0.0189(6) Uani 1 1 d .
H22 H 0.2492 0.3269 0.6292 0.023 Uiso 1 1 calc R
C23 C 0.2362(3) 0.2419(3) 0.73695(15) 0.0230(6) Uani 1 1 d .
H23 H 0.2426 0.1627 0.7264 0.028 Uiso 1 1 calc R
C24 C 0.2225(3) 0.2611(3) 0.81047(15) 0.0242(6) Uani 1 1 d .
H24 H 0.2185 0.1945 0.8504 0.029 Uiso 1 1 calc R
C25 C 0.2146(3) 0.3751(3) 0.82644(14) 0.0202(6) Uani 1 1 d .
H25 H 0.2056 0.3863 0.8771 0.024 Uiso 1 1 calc R
C26 C 0.2197(2) 0.4749(2) 0.76806(14) 0.0157(5) Uani 1 1 d .
C27 C 0.1270(3) 0.5984(3) 1.00900(15) 0.0370(8) Uani 1 1 d .
H27A H 0.1129 0.6088 1.0620 0.055 Uiso 1 1 calc R
H27B H 0.2021 0.5200 0.9976 0.055 Uiso 1 1 calc R
H27C H 0.0437 0.5950 1.0002 0.055 Uiso 1 1 calc R
C28 C 0.1613(3) 0.7080(3) 0.95876(15) 0.0274(6) Uani 1 1 d .
C29 C 0.1840(2) 0.7130(2) 0.87534(14) 0.0185(5) Uani 1 1 d .
C30 C 0.1923(2) 0.8263(2) 0.82160(14) 0.0177(5) Uani 1 1 d .
C31 C 0.1649(3) 0.9482(3) 0.84855(15) 0.0234(6) Uani 1 1 d .
H31A H 0.2412 0.9420 0.8693 0.035 Uiso 1 1 calc R
H31B H 0.0810 0.9666 0.8879 0.035 Uiso 1 1 calc R
H31C H 0.1546 1.0160 0.8061 0.035 Uiso 1 1 calc R
C41 C -0.0659(2) 1.1848(2) 0.66453(13) 0.0162(5) Uani 1 1 d .
C42 C -0.0648(3) 1.3077(3) 0.64380(15) 0.0231(6) Uani 1 1 d .
H42 H -0.0436 1.3391 0.5918 0.028 Uiso 1 1 calc R
C43 C -0.0944(3) 1.3845(3) 0.69844(15) 0.0255(6) Uani 1 1 d .
H43 H -0.0952 1.4689 0.6841 0.031 Uiso 1 1 calc R
C44 C -0.1227(3) 1.3376(3) 0.77393(15) 0.0245(6) Uani 1 1 d .
H44 H -0.1415 1.3900 0.8113 0.029 Uiso 1 1 calc R
C45 C -0.1240(2) 1.2160(3) 0.79599(14) 0.0202(6) Uani 1 1 d .
H45 H -0.1434 1.1851 0.8481 0.024 Uiso 1 1 calc R
C46 C -0.0967(2) 1.1385(2) 0.74107(13) 0.0157(5) Uani 1 1 d .
C47 C -0.2521(4) 0.9437(3) 0.98202(16) 0.0471(9) Uani 1 1 d .
H47A H -0.2989 0.9192 1.0331 0.071 Uiso 1 1 calc R
H47B H -0.3164 1.0150 0.9571 0.071 Uiso 1 1 calc R
H47C H -0.1768 0.9682 0.9851 0.071 Uiso 1 1 calc R
C48 C -0.1971(3) 0.8343(3) 0.93723(14) 0.0250(6) Uani 1 1 d .
C49 C -0.1486(2) 0.8600(3) 0.85423(13) 0.0181(5) Uani 1 1 d .
C50 C -0.1162(2) 0.7683(2) 0.80183(14) 0.0173(5) Uani 1 1 d .
C51 C -0.1250(3) 0.6393(3) 0.82911(15) 0.0261(6) Uani 1 1 d .
H51A H -0.1012 0.5936 0.7858 0.039 Uiso 1 1 calc R
H51B H -0.2180 0.6463 0.8569 0.039 Uiso 1 1 calc R
H51C H -0.0615 0.5935 0.8625 0.039 Uiso 1 1 calc R
N1 N 0.5447(2) 0.6405(2) 0.76094(11) 0.0174(5) Uani 1 1 d .
H1 H 0.5536 0.6364 0.7129 0.021 Uiso 1 1 calc R
N2 N 0.5374(2) 0.5436(2) 0.81195(11) 0.0174(5) Uani 1 1 d .
N3 N 0.2133(2) 0.5907(2) 0.78477(11) 0.0171(5) Uani 1 1 d .
H3A H 0.2228 0.6518 0.7483 0.020 Uiso 1 1 calc R
N4 N 0.1929(2) 0.6058(2) 0.85540(11) 0.0179(5) Uani 1 1 d .
N5 N -0.1025(2) 1.0157(2) 0.76176(11) 0.0168(5) Uani 1 1 d .
H5A H -0.0786 0.9658 0.7269 0.020 Uiso 1 1 calc R
N6 N -0.1434(2) 0.9755(2) 0.83270(11) 0.0173(5) Uani 1 1 d .
O1 O 0.5543(2) 0.50646(19) 0.66495(10) 0.0275(4) Uani 1 1 d .
O2 O 0.5470(2) 0.2332(2) 0.85401(12) 0.0394(5) Uani 1 1 d .
O3 O 0.21956(18) 0.81994(18) 0.75344(9) 0.0232(4) Uani 1 1 d .
O4 O 0.1716(3) 0.7902(2) 0.98595(12) 0.0531(7) Uani 1 1 d .
O5 O -0.08233(18) 0.79930(18) 0.73319(10) 0.0231(4) Uani 1 1 d .
O6 O -0.1945(2) 0.7294(2) 0.96837(11) 0.0384(5) Uani 1 1 d .
O10 O 0.7614(2) 0.6163(2) 0.50931(12) 0.0418(6) Uani 1 1 d .
O11 O 0.51479(17) 0.78146(17) 0.61977(9) 0.0193(4) Uani 1 1 d .
O12 O 0.5685(2) 0.97348(19) 0.59530(11) 0.0320(5) Uani 1 1 d .
O13 O 0.74448(17) 0.76991(19) 0.61437(10) 0.0272(5) Uani 1 1 d .
O20 O 0.28535(19) 1.07504(19) 0.59256(11) 0.0320(5) Uani 1 1 d .
O21 O 0.63774(17) 0.48323(17) 0.44098(9) 0.0204(4) Uani 1 1 d .
O22 O 0.11560(17) 0.59080(19) 0.58516(10) 0.0263(4) Uani 1 1 d .
O23 O 0.2321(2) 0.68347(18) 0.63703(10) 0.0298(5) Uani 1 1 d .
O30 O 0.37825(17) 0.81119(17) 0.49204(9) 0.0210(4) Uani 1 1 d .
O31 O 0.04183(17) 0.96542(17) 0.61482(9) 0.0194(4) Uani 1 1 d .
O32 O 0.0345(2) 1.15249(19) 0.52438(10) 0.0314(5) Uani 1 1 d .
O33 O -0.17183(19) 1.1026(2) 0.58672(12) 0.0367(5) Uani 1 1 d .
Na1 Na 0.53542(10) 0.61723(10) 0.54001(5) 0.0207(2) Uani 1 1 d .
Na2 Na 0.27287(10) 0.87253(10) 0.61830(5) 0.0193(2) Uani 1 1 d .
Na3 Na -0.04598(10) 0.80368(10) 0.60193(5) 0.0193(2) Uani 1 1 d .
S1 S 0.60003(6) 0.84427(7) 0.63180(4) 0.01943(15) Uani 1 1 d .
S2 S 0.23600(6) 0.57104(6) 0.61230(3) 0.01680(14) Uani 1 1 d .
S3 S -0.03834(6) 1.09484(6) 0.59095(3) 0.01833(15) Uani 1 1 d .
H10A H 0.7788 0.6437 0.5434 0.027 Uiso 1 1 d .
H10B H 0.8349 0.5418 0.4927 0.027 Uiso 1 1 d .
H20A H 0.2340 1.1194 0.5584 0.027 Uiso 1 1 d .
H20B H 0.3737 1.0620 0.5758 0.027 Uiso 1 1 d .
H30A H 0.3998 0.8746 0.4636 0.027 Uiso 1 1 d .
H30B H 0.3167 0.8232 0.4636 0.027 Uiso 1 1 d .

loop_
_atom_site_aniso_label
_atom_site_aniso_U_11
_atom_site_aniso_U_22
_atom_site_aniso_U_33
_atom_site_aniso_U_23
_atom_site_aniso_U_13
_atom_site_aniso_U_12
C1 0.0150(12) 0.0200(15) 0.0216(13) -0.0048(11) -0.0040(10) -0.0065(11)
C2 0.0224(14) 0.0151(15) 0.0358(16) -0.0025(12) -0.0072(12) -0.0068(12)
C3 0.0265(15) 0.0201(16) 0.0421(17) -0.0141(13) -0.0095(13) -0.0064(13)
C4 0.0231(14) 0.0269(17) 0.0271(15) -0.0155(13) -0.0048(12) -0.0038(12)
C5 0.0220(14) 0.0206(15) 0.0212(14) -0.0026(11) -0.0052(11) -0.0047(12)
C6 0.0137(12) 0.0167(14) 0.0215(13) -0.0056(11) -0.0052(10) -0.0042(11)
C7 0.104(3) 0.034(2) 0.0241(17) 0.0060(15) -0.0129(19) -0.031(2)
C8 0.0287(15) 0.0207(16) 0.0268(15) 0.0019(12) -0.0092(12) -0.0107(13)
C9 0.0164(12) 0.0162(14) 0.0206(13) -0.0001(11) -0.0055(10) -0.0048(11)
C10 0.0142(12) 0.0196(15) 0.0236(14) -0.0041(11) -0.0045(11) -0.0049(11)
C11 0.0233(14) 0.0243(16) 0.0289(15) -0.0100(12) -0.0053(12) -0.0059(12)
C21 0.0137(12) 0.0140(14) 0.0158(12) 0.0011(10) -0.0017(10) -0.0043(10)
C22 0.0209(13) 0.0184(15) 0.0186(13) -0.0040(11) -0.0040(11) -0.0074(11)
C23 0.0270(14) 0.0164(15) 0.0275(14) -0.0016(12) -0.0067(12) -0.0095(12)
C24 0.0299(15) 0.0179(15) 0.0237(14) 0.0051(11) -0.0072(12) -0.0103(12)
C25 0.0222(13) 0.0187(15) 0.0183(13) -0.0009(11) -0.0022(11) -0.0077(12)
C26 0.0113(11) 0.0143(14) 0.0195(13) -0.0021(10) -0.0011(10) -0.0036(10)
C27 0.061(2) 0.037(2) 0.0178(14) -0.0012(13) -0.0050(14) -0.0255(17)
C28 0.0415(17) 0.0248(17) 0.0185(14) -0.0019(12) -0.0070(13) -0.0141(14)
C29 0.0190(13) 0.0159(14) 0.0213(13) -0.0040(11) -0.0049(11) -0.0053(11)
C30 0.0133(12) 0.0177(14) 0.0226(14) -0.0023(11) -0.0057(10) -0.0047(11)
C31 0.0271(14) 0.0176(15) 0.0270(14) -0.0018(12) -0.0057(12) -0.0100(12)
C41 0.0148(12) 0.0156(14) 0.0170(12) -0.0031(10) -0.0039(10) -0.0031(11)
C42 0.0236(14) 0.0193(15) 0.0249(14) -0.0010(12) -0.0041(11) -0.0074(12)
C43 0.0280(15) 0.0166(15) 0.0335(16) -0.0017(12) -0.0070(13) -0.0099(12)
C44 0.0260(14) 0.0207(16) 0.0294(15) -0.0096(12) -0.0076(12) -0.0060(12)
C45 0.0205(13) 0.0199(15) 0.0201(13) -0.0049(11) -0.0058(11) -0.0043(11)
C46 0.0138(12) 0.0149(14) 0.0185(12) -0.0022(10) -0.0044(10) -0.0042(10)
C47 0.075(3) 0.036(2) 0.0181(15) -0.0057(14) 0.0041(16) -0.0137(19)
C48 0.0294(15) 0.0271(17) 0.0165(13) 0.0001(12) -0.0037(12) -0.0099(13)
C49 0.0164(12) 0.0197(15) 0.0160(13) -0.0011(11) -0.0044(10) -0.0038(11)
C50 0.0126(12) 0.0189(15) 0.0187(13) -0.0017(11) -0.0030(10) -0.0041(11)
C51 0.0309(15) 0.0201(16) 0.0263(15) -0.0034(12) 0.0000(12) -0.0117(13)
N1 0.0233(11) 0.0158(12) 0.0139(10) -0.0012(9) -0.0048(9) -0.0074(10)
N2 0.0187(11) 0.0140(12) 0.0180(11) 0.0005(9) -0.0034(9) -0.0058(9)
N3 0.0211(11) 0.0150(12) 0.0138(10) 0.0004(9) -0.0026(9) -0.0066(9)
N4 0.0183(11) 0.0200(12) 0.0147(10) -0.0013(9) -0.0030(9) -0.0067(10)
N5 0.0191(11) 0.0176(12) 0.0131(10) -0.0029(9) -0.0038(9) -0.0049(9)
N6 0.0159(10) 0.0199(12) 0.0134(10) -0.0005(9) -0.0036(9) -0.0036(9)
O1 0.0414(12) 0.0257(12) 0.0202(10) -0.0017(9) -0.0098(9) -0.0151(10)
O2 0.0624(15) 0.0219(12) 0.0417(13) 0.0057(10) -0.0200(11) -0.0221(11)
O3 0.0308(10) 0.0222(11) 0.0175(9) -0.0006(8) -0.0043(8) -0.0118(9)
O4 0.108(2) 0.0418(16) 0.0268(12) -0.0046(11) -0.0172(13) -0.0423(15)
O5 0.0306(10) 0.0221(11) 0.0176(10) -0.0047(8) -0.0011(8) -0.0119(9)
O6 0.0592(14) 0.0299(13) 0.0200(10) 0.0051(9) -0.0017(10) -0.0178(11)
O10 0.0302(11) 0.0631(17) 0.0405(13) -0.0317(12) -0.0033(10) -0.0143(11)
O11 0.0202(9) 0.0227(11) 0.0189(9) 0.0013(8) -0.0069(7) -0.0119(8)
O12 0.0422(12) 0.0264(12) 0.0317(11) 0.0115(9) -0.0125(9) -0.0214(10)
O13 0.0197(9) 0.0389(13) 0.0283(11) -0.0113(9) -0.0021(8) -0.0139(9)
O20 0.0301(11) 0.0247(12) 0.0424(12) -0.0018(10) -0.0088(10) -0.0114(9)
O21 0.0194(9) 0.0244(11) 0.0157(9) -0.0052(8) 0.0020(7) -0.0081(8)
O22 0.0192(9) 0.0291(12) 0.0225(10) 0.0023(8) -0.0051(8) -0.0020(9)
O23 0.0552(13) 0.0170(11) 0.0147(9) -0.0021(8) 0.0026(9) -0.0167(10)
O30 0.0259(10) 0.0228(11) 0.0182(9) 0.0037(8) -0.0084(8) -0.0132(8)
O31 0.0218(9) 0.0174(10) 0.0177(9) -0.0030(7) -0.0040(7) -0.0051(8)
O32 0.0507(13) 0.0233(12) 0.0141(9) 0.0022(8) -0.0013(9) -0.0124(10)
O33 0.0241(10) 0.0475(15) 0.0438(13) -0.0226(11) -0.0152(9) -0.0032(10)
Na1 0.0221(5) 0.0213(6) 0.0179(5) -0.0035(4) -0.0026(4) -0.0071(5)
Na2 0.0196(5) 0.0172(6) 0.0197(5) -0.0021(4) -0.0026(4) -0.0058(4)
Na3 0.0219(5) 0.0221(6) 0.0151(5) -0.0025(4) -0.0027(4) -0.0096(5)
S1 0.0204(3) 0.0218(4) 0.0192(3) 0.0017(3) -0.0053(3) -0.0122(3)
S2 0.0198(3) 0.0136(3) 0.0140(3) -0.0014(2) -0.0003(2) -0.0049(3)
S3 0.0209(3) 0.0185(4) 0.0142(3) -0.0028(3) -0.0053(3) -0.0037(3)

loop_
_atom_type_symbol
_atom_type_description
_atom_type_scat_dispersion_real
_atom_type_scat_dispersion_imag
_atom_type_scat_source
C C 0.0033 0.0016 'International Tables Vol C Tables 4.2.6.8 and 6.1.1.4'
H H 0.0000 0.0000 'International Tables Vol C Tables 4.2.6.8 and 6.1.1.4'
N N 0.0061 0.0033 'International Tables Vol C Tables 4.2.6.8 and 6.1.1.4'
O O 0.0106 0.0060 'International Tables Vol C Tables 4.2.6.8 and 6.1.1.4'
Na Na 0.0362 0.0249 'International Tables Vol C Tables 4.2.6.8 and 6.1.1.4'
S S 0.1246 0.1234 'International Tables Vol C Tables 4.2.6.8 and 6.1.1.4'

loop_
_geom_angle_atom_site_label_1
_geom_angle_atom_site_label_2
_geom_angle_atom_site_label_3
_geom_angle
_geom_angle_site_symmetry_1
_geom_angle_site_symmetry_3
C2 C1 C6 119.7(2) . .
C2 C1 S1 117.9(2) . .
C6 C1 S1 122.34(19) . .
C3 C2 C1 120.8(3) . .
C3 C2 H2 119.6 . .
C1 C2 H2 119.6 . .
C4 C3 C2 119.0(2) . .
C4 C3 H3 120.5 . .
C2 C3 H3 120.5 . .
C5 C4 C3 121.3(2) . .
C5 C4 H4 119.4 . .
C3 C4 H4 119.4 . .
C4 C5 C6 119.7(3) . .
C4 C5 H5 120.2 . .
C6 C5 H5 120.2 . .
C5 C6 C1 119.6(2) . .
C5 C6 N1 120.1(2) . .
C1 C6 N1 120.3(2) . .
C8 C7 H7A 109.5 . .
C8 C7 H7B 109.5 . .
H7A C7 H7B 109.5 . .
C8 C7 H7C 109.5 . .
H7A C7 H7C 109.5 . .
H7B C7 H7C 109.5 . .
O2 C8 C9 122.4(3) . .
O2 C8 C7 119.2(3) . .
C9 C8 C7 118.3(3) . .
N2 C9 C10 123.9(2) . .
N2 C9 C8 113.1(2) . .
C10 C9 C8 123.0(2) . .
O1 C10 C9 118.0(2) . .
O1 C10 C11 119.8(2) . .
C9 C10 C11 122.2(2) . .
C10 C11 H11A 109.5 . .
C10 C11 H11B 109.5 . .
H11A C11 H11B 109.5 . .
C10 C11 H11C 109.5 . .
H11A C11 H11C 109.5 . .
H11B C11 H11C 109.5 . .
C22 C21 C26 119.4(2) . .
C22 C21 S2 115.02(18) . .
C26 C21 S2 125.55(19) . .
C23 C22 C21 121.6(2) . .
C23 C22 H22 119.2 . .
C21 C22 H22 119.2 . .
C22 C23 C24 119.0(3) . .
C22 C23 H23 120.5 . .
C24 C23 H23 120.5 . .
C25 C24 C23 121.1(3) . .
C25 C24 H24 119.5 . .
C23 C24 H24 119.5 . .
C24 C25 C26 120.2(2) . .
C24 C25 H25 119.9 . .
C26 C25 H25 119.9 . .
C25 C26 N3 119.8(2) . .
C25 C26 C21 118.7(2) . .
N3 C26 C21 121.5(2) . .
C28 C27 H27A 109.5 . .
C28 C27 H27B 109.5 . .
H27A C27 H27B 109.5 . .
C28 C27 H27C 109.5 . .
H27A C27 H27C 109.5 . .
H27B C27 H27C 109.5 . .
O4 C28 C29 121.0(3) . .
O4 C28 C27 120.4(2) . .
C29 C28 C27 118.6(2) . .
N4 C29 C30 124.3(2) . .
N4 C29 C28 112.5(2) . .
C30 C29 C28 123.2(2) . .
O3 C30 C29 119.0(2) . .
O3 C30 C31 119.7(2) . .
C29 C30 C31 121.3(2) . .
C30 C31 H31A 109.5 . .
C30 C31 H31B 109.5 . .
H31A C31 H31B 109.5 . .
C30 C31 H31C 109.5 . .
H31A C31 H31C 109.5 . .
H31B C31 H31C 109.5 . .
C42 C41 C46 119.8(2) . .
C42 C41 S3 117.86(19) . .
C46 C41 S3 122.23(19) . .
C43 C42 C41 120.4(2) . .
C43 C42 H42 119.8 . .
C41 C42 H42 119.8 . .
C44 C43 C42 119.5(3) . .
C44 C43 H43 120.2 . .
C42 C43 H43 120.2 . .
C45 C44 C43 121.2(2) . .
C45 C44 H44 119.4 . .
C43 C44 H44 119.4 . .
C44 C45 C46 119.6(2) . .
C44 C45 H45 120.2 . .
C46 C45 H45 120.2 . .
C41 C46 C45 119.5(2) . .
C41 C46 N5 119.6(2) . .
C45 C46 N5 120.9(2) . .
C48 C47 H47A 109.5 . .
C48 C47 H47B 109.5 . .
H47A C47 H47B 109.5 . .
C48 C47 H47C 109.5 . .
H47A C47 H47C 109.5 . .
H47B C47 H47C 109.5 . .
O6 C48 C49 121.9(2) . .
O6 C48 C47 120.6(3) . .
C49 C48 C47 117.5(3) . .
N6 C49 C50 124.1(2) . .
N6 C49 C48 112.6(2) . .
C50 C49 C48 123.2(2) . .
O5 C50 C49 119.1(2) . .
O5 C50 C51 119.0(2) . .
C49 C50 C51 121.9(2) . .
C50 C51 H51A 109.5 . .
C50 C51 H51B 109.5 . .
H51A C51 H51B 109.5 . .
C50 C51 H51C 109.5 . .
H51A C51 H51C 109.5 . .
H51B C51 H51C 109.5 . .
N2 N1 C6 119.0(2) . .
N2 N1 H1 120.5 . .
C6 N1 H1 120.5 . .
N1 N2 C9 122.0(2) . .
N4 N3 C26 118.8(2) . .
N4 N3 H3A 120.6 . .
C26 N3 H3A 120.6 . .
N3 N4 C29 122.1(2) . .
N6 N5 C46 120.2(2) . .
N6 N5 H5A 119.9 . .
C46 N5 H5A 119.9 . .
N5 N6 C49 121.7(2) . .
C10 O1 Na1 154.53(17) . .
C30 O3 Na2 162.24(18) . .
C50 O5 Na3 160.37(17) . .
Na1 O10 H10A 112.00 . .
Na1 O10 H10B 119.00 . .
H10A O10 H10B 111.00 . .
S1 O11 Na2 127.22(11) . .
S1 O11 Na1 138.46(10) . .
Na2 O11 Na1 88.33(6) . .
S1 O13 Na3 136.12(12) . 1_655
Na2 O20 H20A 108.00 . .
Na2 O20 H20B 104.00 . .
H20A O20 H20B 115.00 . .
S2 O21 Na1 143.63(10) 2_666 .
S2 O21 Na1 114.68(10) 2_666 2_666
Na1 O21 Na1 100.51(6) . 2_666
S2 O22 Na3 109.96(11) . .
S2 O23 Na2 153.56(11) . .
S2 O23 Na3 86.12(9) . .
Na2 O23 Na3 94.44(7) . .
Na1 O30 Na2 91.98(7) . .
Na1 O30 H30A 126.00 . .
Na2 O30 H30A 107.00 . .
Na1 O30 H30B 129.00 . .
Na2 O30 H30B 114.00 . .
H30A O30 H30B 89.00 . .
S3 O31 Na2 131.16(10) . .
S3 O31 Na3 114.54(9) . .
Na2 O31 Na3 109.60(8) . .
S3 O32 Na3 139.20(13) . 2_576
O10 Na1 O21 78.67(7) . .
O10 Na1 O30 113.19(8) . .
O21 Na1 O30 107.89(7) . .
O10 Na1 O1 92.86(8) . .
O21 Na1 O1 114.04(7) . .
O30 Na1 O1 134.16(7) . .
O10 Na1 O21 153.02(8) . 2_666
O21 Na1 O21 79.49(6) . 2_666
O30 Na1 O21 88.53(7) . 2_666
O1 Na1 O21 81.77(7) . 2_666
O10 Na1 O11 78.98(7) . .
O21 Na1 O11 156.58(7) . .
O30 Na1 O11 74.94(6) . .
O1 Na1 O11 73.99(6) . .
O21 Na1 O11 123.91(7) 2_666 .
O10 Na1 S2 168.07(7) . .
O21 Na1 S2 102.43(5) . .
O30 Na1 S2 77.98(5) . .
O1 Na1 S2 75.77(5) . .
O21 Na1 S2 23.24(4) 2_666 .
O11 Na1 S2 100.89(5) . .
O10 Na1 Na2 119.45(6) . .
O21 Na1 Na2 149.78(6) . .
O30 Na1 Na2 44.27(5) . .
O1 Na1 Na2 90.36(6) . .
O21 Na1 Na2 87.14(5) 2_666 .
O11 Na1 Na2 44.41(4) . .
S2 Na1 Na2 65.09(3) . .
O10 Na1 Na1 117.41(7) . 2_666
O21 Na1 Na1 40.33(4) . 2_666
O30 Na1 Na1 100.39(6) . 2_666
O1 Na1 Na1 99.64(6) . 2_666
O21 Na1 Na1 39.16(4) 2_666 2_666
O11 Na1 Na1 163.07(6) . 2_666
S2 Na1 Na1 62.19(3) . 2_666
Na2 Na1 Na1 121.48(4) . 2_666
O23 Na2 O20 171.71(8) . .
O23 Na2 O31 84.59(7) . .
O20 Na2 O31 87.62(7) . .
O23 Na2 O3 75.21(7) . .
O20 Na2 O3 107.92(7) . .
O31 Na2 O3 91.73(7) . .
O23 Na2 O30 81.24(7) . .
O20 Na2 O30 97.79(7) . .
O31 Na2 O30 102.82(7) . .
O3 Na2 O30 150.97(8) . .
O23 Na2 O11 96.99(8) . .
O20 Na2 O11 90.77(7) . .
O31 Na2 O11 178.29(8) . .
O3 Na2 O11 89.33(7) . .
O30 Na2 O11 76.80(6) . .
O23 Na2 Na1 62.54(6) . .
O20 Na2 Na1 122.09(6) . .
O31 Na2 Na1 133.44(6) . .
O3 Na2 Na1 108.84(6) . .
O30 Na2 Na1 43.75(5) . .
O11 Na2 Na1 47.26(5) . .
O23 Na2 Na3 49.51(6) . .
O20 Na2 Na3 122.31(6) . .
O31 Na2 Na3 36.32(5) . .
O3 Na2 Na3 90.46(5) . .
O30 Na2 Na3 86.92(5) . .
O11 Na2 Na3 145.05(6) . .
Na1 Na2 Na3 100.43(3) . .
O32 Na3 O5 169.07(8) 2_576 .
O32 Na3 O13 87.42(7) 2_576 1_455
O5 Na3 O13 92.02(7) . 1_455
O32 Na3 O22 90.12(7) 2_576 .
O5 Na3 O22 100.72(7) . .
O13 Na3 O22 100.25(7) 1_455 .
O32 Na3 O31 97.89(7) 2_576 .
O5 Na3 O31 75.79(6) . .
O13 Na3 O31 141.08(8) 1_455 .
O22 Na3 O31 118.18(7) . .
O32 Na3 O23 111.67(7) 2_576 .
O5 Na3 O23 74.78(6) . .
O13 Na3 O23 143.57(7) 1_455 .
O22 Na3 O23 51.34(6) . .
O31 Na3 O23 69.18(6) . .
O32 Na3 S2 102.34(6) 2_576 .
O5 Na3 S2 87.23(6) . .
O13 Na3 S2 121.88(6) 1_455 .
O22 Na3 S2 24.88(4) . .
O31 Na3 S2 94.75(5) . .
O23 Na3 S2 26.50(4) . .
O32 Na3 S3 85.76(6) 2_576 .
O5 Na3 S3 85.16(5) . .
O13 Na3 S3 120.93(6) 1_455 .
O22 Na3 S3 138.30(6) . .
O31 Na3 S3 23.33(4) . .
O23 Na3 S3 92.15(4) . .
S2 Na3 S3 116.90(3) . .
O32 Na3 Na2 101.67(6) 2_576 .
O5 Na3 Na2 78.22(5) . .
O13 Na3 Na2 169.93(6) 1_455 .
O22 Na3 Na2 84.20(5) . .
O31 Na3 Na2 34.08(4) . .
O23 Na3 Na2 36.05(4) . .
S2 Na3 Na2 60.75(2) . .
S3 Na3 Na2 56.36(2) . .
O12 S1 O13 113.67(12) . .
O12 S1 O11 112.51(11) . .
O13 S1 O11 112.35(11) . .
O12 S1 C1 106.44(12) . .
O13 S1 C1 105.29(11) . .
O11 S1 C1 105.80(11) . .
O23 S2 O22 112.46(12) . .
O23 S2 O21 112.27(11) . 2_666
O22 S2 O21 112.91(10) . 2_666
O23 S2 C21 107.17(11) . .
O22 S2 C21 105.15(11) . .
O21 S2 C21 106.25(11) 2_666 .
O23 S2 Na3 67.38(9) . .
O22 S2 Na3 45.16(8) . .
O21 S2 Na3 135.36(8) 2_666 .
C21 S2 Na3 116.56(8) . .
O23 S2 Na1 70.45(8) . .
O22 S2 Na1 136.53(8) . .
C21 S2 Na1 115.46(8) . .
Na3 S2 Na1 119.94(3) . .
O33 S3 O32 114.98(13) . .
O33 S3 O31 110.80(12) . .
O32 S3 O31 112.77(11) . .
O33 S3 C41 105.66(11) . .
O32 S3 C41 105.21(12) . .
O31 S3 C41 106.65(11) . .
O33 S3 Na3 70.41(9) . .
O32 S3 Na3 122.01(8) . .
C41 S3 Na3 129.91(9) . .

loop_
_geom_bond_atom_site_label_1
_geom_bond_atom_site_label_2
_geom_bond_distance
_geom_bond_site_symmetry_2
C1 C2 1.392(4) .
C1 C6 1.398(4) .
C1 S1 1.779(2) .
C2 C3 1.385(4) .
C2 H2 0.9500 .
C3 C4 1.384(4) .
C3 H3 0.9500 .
C4 C5 1.384(4) .
C4 H4 0.9500 .
C5 C6 1.393(3) .
C5 H5 0.9500 .
C6 N1 1.410(3) .
C7 C8 1.506(4) .
C7 H7A 0.9800 .
C7 H7B 0.9800 .
C7 H7C 0.9800 .
C8 O2 1.211(3) .
C8 C9 1.490(4) .
C9 N2 1.313(3) .
C9 C10 1.487(3) .
C10 O1 1.237(3) .
C10 C11 1.489(4) .
C11 H11A 0.9800 .
C11 H11B 0.9800 .
C11 H11C 0.9800 .
C21 C22 1.387(3) .
C21 C26 1.413(3) .
C21 S2 1.782(3) .
C22 C23 1.378(4) .
C22 H22 0.9500 .
C23 C24 1.389(4) .
C23 H23 0.9500 .
C24 C25 1.378(4) .
C24 H24 0.9500 .
C25 C26 1.406(4) .
C25 H25 0.9500 .
C26 N3 1.411(3) .
C27 C28 1.503(4) .
C27 H27A 0.9800 .
C27 H27B 0.9800 .
C27 H27C 0.9800 .
C28 O4 1.219(3) .
C28 C29 1.491(3) .
C29 N4 1.329(3) .
C29 C30 1.478(4) .
C30 O3 1.229(3) .
C30 C31 1.494(3) .
C31 H31A 0.9800 .
C31 H31B 0.9800 .
C31 H31C 0.9800 .
C41 C42 1.391(4) .
C41 C46 1.399(3) .
C41 S3 1.787(2) .
C42 C43 1.384(4) .
C42 H42 0.9500 .
C43 C44 1.381(4) .
C43 H43 0.9500 .
C44 C45 1.378(4) .
C44 H44 0.9500 .
C45 C46 1.400(3) .
C45 H45 0.9500 .
C46 N5 1.406(3) .
C47 C48 1.502(4) .
C47 H47A 0.9800 .
C47 H47B 0.9800 .
C47 H47C 0.9800 .
C48 O6 1.217(3) .
C48 C49 1.486(3) .
C49 N6 1.325(3) .
C49 C50 1.473(3) .
C50 O5 1.236(3) .
C50 C51 1.495(4) .
C51 H51A 0.9800 .
C51 H51B 0.9800 .
C51 H51C 0.9800 .
N1 N2 1.311(3) .
N1 H1 0.8800 .
N3 N4 1.307(3) .
N3 H3A 0.8800 .
N5 N6 1.309(3) .
N5 H5A 0.8800 .
O1 Na1 2.416(2) .
O3 Na2 2.4072(19) .
O5 Na3 2.3508(19) .
O10 Na1 2.356(2) .
O10 H10A 0.8600 .
O10 H10B 0.9700 .
O11 S1 1.4582(17) .
O11 Na2 2.4400(19) .
O11 Na1 2.5612(19) .
O12 S1 1.451(2) .
O13 S1 1.4578(19) .
O13 Na3 2.3923(19) 1_655
O20 Na2 2.331(2) .
O20 H20A 0.9000 .
O20 H20B 0.8900 .
O21 S2 1.4553(17) 2_666
O21 Na1 2.4114(19) .
O21 Na1 2.4711(19) 2_666
O22 S2 1.4522(18) .
O22 Na3 2.448(2) .
O23 S2 1.4510(19) .
O23 Na2 2.323(2) .
O23 Na3 3.002(2) .
O30 Na1 2.412(2) .
O30 Na2 2.4345(19) .
O30 H30A 0.8700 .
O30 H30B 0.9200 .
O31 S3 1.4603(19) .
O31 Na2 2.3413(19) .
O31 Na3 2.4743(19) .
O32 S3 1.4459(19) .
O32 Na3 2.268(2) 2_576
O33 S3 1.4421(19) .
Na1 O21 2.4710(19) 2_666
Na1 S2 3.3507(11) .
Na1 Na2 3.4856(14) .
Na1 Na1 3.7542(19) 2_666
Na2 Na3 3.9358(13) .
Na3 O32 2.267(2) 2_576
Na3 O13 2.3923(19) 1_455
Na3 S2 3.2448(12) .
Na3 S3 3.3549(12) .
S2 O21 1.4553(17) 2_666

loop_
_geom_hbond_atom_site_label_D
_geom_hbond_atom_site_label_H
_geom_hbond_atom_site_label_A
_geom_hbond_distance_DH
_geom_hbond_distance_HA
_geom_hbond_distance_DA
_geom_hbond_angle_DHA
_geom_hbond_site_symmetry_A
N1 H1 O1 0.88 1.90 2.562(3) 130.5 .
N1 H1 O11 0.88 2.14 2.801(3) 131.2 .
N3 H3A O3 0.88 1.95 2.606(3) 130.0 .
N3 H3A O23 0.88 2.00 2.700(3) 135.7 .
N5 H5A O5 0.88 1.92 2.584(3) 131.4 .
N5 H5A O31 0.88 2.13 2.804(3) 133.2 .
O10 H10A O13 0.8600 2.0400 2.837(3) 155.00 .
O10 H10A S1 0.8600 2.88 3.476(2) 128.00 .
O10 H10B O22 0.9700 2.1500 2.949(3) 138.73(12) 2_666
O10 H10B S2 0.9700 2.97 3.440(2) 111.52(11) 2_666
O20 H20A O32 0.9000 2.3000 3.070(3) 143.00 .
O20 H20A S3 0.9000 2.96 3.4445(19) 115.00 .
O20 H20B O12 0.8900 2.0700 2.859(3) 148.00 .
O20 H20B S1 0.8900 3.01 3.603(2) 126.00 .
O30 H30A O12 0.8700 1.9500 2.820(3) 174.65(13) 2_676
O30 H30B O33 0.9200 1.8800 2.769(3) 162.60(13) 2_576
